data_4128457
loop_
_publ_author_name
'Landry, Matthew L.'
'McKenna, Grace M.'
'Burns, Noah Z.'

_publ_section_title
;
 Enantioselective Synthesis of Azamerone.
;
_journal_issue 7
_journal_name_full 'Journal of the American Chemical Society'
_journal_page_first 2867
_journal_page_last 2871
_journal_paper_doi 10.1021/jacs.8b12566
_journal_volume 141
_journal_year 2019
_chemical_formula_sum 'C21 H29 Cl3 O4'
_chemical_formula_weight 451.79
_space_group_crystal_system triclinic
_space_group_IT_number 2
_space_group_name_Hall '-P 1'
_space_group_name_H-M_alt 'P -1'
_atom_sites_solution_hydrogens mixed
_atom_sites_solution_primary iterative
_atom_sites_solution_secondary difmap
_audit_creation_method SHELXL-2014/7
_cell_angle_alpha 75.3280(10)
_cell_angle_beta 87.2510(10)
_cell_angle_gamma 72.8190(10)
_cell_formula_units_Z 2
_cell_length_a 7.22880(10)
_cell_length_b 10.3110(2)
_cell_length_c 15.9253(3)
_cell_measurement_reflns_used 9950
_cell_measurement_temperature 100(2)
_cell_measurement_theta_max 25.36
_cell_measurement_theta_min 2.21
_cell_volume 1096.60(3)
_computing_cell_refinement 'Bruker SAINT'
_computing_data_collection 'Bruker APEX2'
_computing_data_reduction 'Bruker SAINT'
_computing_molecular_graphics Mercury
_computing_publication_material WinGX
_computing_structure_refinement 'SHELXL-2014/7 (Sheldrick, 2014)'
_computing_structure_solution 'SHELXT (Sheldrick, 2015)'
_diffrn_ambient_temperature 100(2)
_diffrn_detector_area_resol_mean 8.366
_diffrn_measured_fraction_theta_full 0.998
_diffrn_measured_fraction_theta_max 0.996
_diffrn_measurement_device_type 'Bruker APEX-II CCD'
_diffrn_measurement_method 'phi and omega scans'
_diffrn_radiation_type MoK\a
_diffrn_radiation_wavelength 0.71073
_diffrn_reflns_av_R_equivalents 0.0297
_diffrn_reflns_av_unetI/netI 0.0197
_diffrn_reflns_Laue_measured_fraction_full 0.998
_diffrn_reflns_Laue_measured_fraction_max 0.996
_diffrn_reflns_limit_h_max 8
_diffrn_reflns_limit_h_min -8
_diffrn_reflns_limit_k_max 12
_diffrn_reflns_limit_k_min -12
_diffrn_reflns_limit_l_max 19
_diffrn_reflns_limit_l_min -19
_diffrn_reflns_number 29024
_diffrn_reflns_point_group_measured_fraction_full 0.998
_diffrn_reflns_point_group_measured_fraction_max 0.996
_diffrn_reflns_theta_full 25.000
_diffrn_reflns_theta_max 25.367
_diffrn_reflns_theta_min 1.322
_diffrn_source 'microfocus sealed tube'
_exptl_absorpt_coefficient_mu 0.442
_exptl_absorpt_correction_T_max 0.745
_exptl_absorpt_correction_T_min 0.698
_exptl_absorpt_correction_type multi-scan
_exptl_absorpt_process_details SADABS
_exptl_crystal_colour Colorless
_exptl_crystal_density_diffrn 1.368
_exptl_crystal_description Block
_exptl_crystal_F_000 476
_exptl_crystal_size_max 0.100
_exptl_crystal_size_mid 0.100
_exptl_crystal_size_min 0.080
_refine_diff_density_max 0.350
_refine_diff_density_min -0.201
_refine_diff_density_rms 0.052
_refine_ls_extinction_method none
_refine_ls_goodness_of_fit_ref 1.067
_refine_ls_hydrogen_treatment mixed
_refine_ls_matrix_type full
_refine_ls_number_parameters 262
_refine_ls_number_reflns 4023
_refine_ls_number_restraints 0
_refine_ls_restrained_S_all 1.067
_refine_ls_R_factor_all 0.0366
_refine_ls_R_factor_gt 0.0320
_refine_ls_shift/su_max 0.001
_refine_ls_shift/su_mean 0.000
_refine_ls_structure_factor_coef Fsqd
_refine_ls_weighting_details 'w=1/[\s^2^(Fo^2^)+(0.0449P)^2^+0.5984P] where P=(Fo^2^+2Fc^2^)/3'
_refine_ls_weighting_scheme calc
_refine_ls_wR_factor_gt 0.0835
_refine_ls_wR_factor_ref 0.0867
_reflns_Friedel_coverage 0.000
_reflns_number_gt 3568
_reflns_number_total 4023
_reflns_threshold_expression 'I > 2\s(I)'
_cod_data_source_file ja8b12566_si_001.cif
_cod_data_source_block NZB_Stanford
_cod_database_code 4128457
_shelx_shelxl_version_number 2014/7
_shelx_space_group_comment
;
The symmetry employed for this shelxl refinement is uniquely defined
by the following loop, which should always be used as a source of
symmetry information in preference to the above space-group names.
They are only intended as comments.
;
_shelx_estimated_absorpt_t_min 0.957
_shelx_estimated_absorpt_t_max 0.965

loop_
_space_group_symop_operation_xyz
'x, y, z'
'-x, -y, -z'

loop_
_atom_site_label
_atom_site_type_symbol
_atom_site_fract_x
_atom_site_fract_y
_atom_site_fract_z
_atom_site_U_iso_or_equiv
_atom_site_adp_type
_atom_site_occupancy
_atom_site_site_symmetry_order
_atom_site_calc_flag
_atom_site_refinement_flags_posn
_atom_site_refinement_flags_adp
C1 C 0.7726(3) 0.5450(2) 0.59682(12) 0.0281(4) Uani 1 1 d . .
H1A H 0.8328 0.5461 0.5403 0.042 Uiso 1 1 calc R U
H1B H 0.7269 0.4619 0.6158 0.042 Uiso 1 1 calc R U
H1C H 0.8678 0.5424 0.6395 0.042 Uiso 1 1 calc R U
C2 C 0.6001(3) 0.67780(19) 0.58880(11) 0.0220(4) Uani 1 1 d . .
C3 C 0.6763(3) 0.8053(2) 0.56916(12) 0.0265(4) Uani 1 1 d . .
H3A H 0.7673 0.8002 0.5216 0.040 Uiso 1 1 calc R U
H3B H 0.7428 0.8064 0.6211 0.040 Uiso 1 1 calc R U
H3C H 0.5678 0.8911 0.5522 0.040 Uiso 1 1 calc R U
C4 C 0.4574(3) 0.6858(2) 0.51736(11) 0.0261(4) Uani 1 1 d . .
H4 H 0.4285 0.5938 0.5308 0.031 Uiso 1 1 calc R U
C5 C 0.2655(3) 0.7991(2) 0.51089(11) 0.0270(4) Uani 1 1 d . .
H5A H 0.1829 0.7955 0.4642 0.032 Uiso 1 1 calc R U
H5B H 0.2879 0.8923 0.4960 0.032 Uiso 1 1 calc R U
C6 C 0.1622(3) 0.77820(19) 0.59728(11) 0.0234(4) Uani 1 1 d . .
H6A H 0.0407 0.8558 0.5931 0.028 Uiso 1 1 calc R U
H6B H 0.1276 0.6894 0.6086 0.028 Uiso 1 1 calc R U
C7 C 0.2874(2) 0.77371(18) 0.67259(10) 0.0191(4) Uani 1 1 d . .
C8 C 0.2890(3) 0.92309(18) 0.67094(11) 0.0233(4) Uani 1 1 d . .
H8A H 0.1666 0.9728 0.6928 0.035 Uiso 1 1 calc R U
H8B H 0.3047 0.9733 0.6112 0.035 Uiso 1 1 calc R U
H8C H 0.3968 0.9184 0.7077 0.035 Uiso 1 1 calc R U
C9 C 0.4848(2) 0.66205(17) 0.67428(10) 0.0176(3) Uani 1 1 d . .
H9 H 0.4531 0.5717 0.6820 0.021 Uiso 1 1 calc R U
C10 C 0.6007(2) 0.64374(17) 0.75637(10) 0.0166(3) Uani 1 1 d . .
H10A H 0.6260 0.7331 0.7561 0.020 Uiso 1 1 calc R U
H10B H 0.7269 0.5715 0.7577 0.020 Uiso 1 1 calc R U
C11 C 0.4881(2) 0.59957(17) 0.83704(10) 0.0151(3) Uani 1 1 d . .
C12 C 0.2841(2) 0.70302(17) 0.82967(10) 0.0160(3) Uani 1 1 d . .
H12 H 0.2925 0.7957 0.8351 0.019 Uiso 1 1 calc R U
C13 C 0.1595(2) 0.64753(17) 0.90101(10) 0.0161(3) Uani 1 1 d . .
H13 H 0.2261 0.6302 0.9581 0.019 Uiso 1 1 calc R U
C14 C 0.1380(2) 0.50938(16) 0.89242(10) 0.0154(3) Uani 1 1 d . .
C15 C 0.3163(2) 0.40953(17) 0.87517(10) 0.0156(3) Uani 1 1 d . .
C16 C 0.4744(2) 0.45138(16) 0.84861(10) 0.0150(3) Uani 1 1 d . .
C17 C 0.6726(2) 0.21326(16) 0.85254(11) 0.0168(3) Uani 1 1 d . .
C18 C 0.8302(3) 0.15958(18) 0.79272(12) 0.0232(4) Uani 1 1 d . .
H18A H 0.7814 0.1962 0.7324 0.035 Uiso 1 1 calc R U
H18B H 0.8683 0.0569 0.8076 0.035 Uiso 1 1 calc R U
H18C H 0.9428 0.1910 0.7996 0.035 Uiso 1 1 calc R U
C19 C 0.7369(3) 0.15931(18) 0.94752(11) 0.0217(4) Uani 1 1 d . .
H19A H 0.8586 0.1791 0.9554 0.033 Uiso 1 1 calc R U
H19B H 0.7565 0.0579 0.9658 0.033 Uiso 1 1 calc R U
H19C H 0.6371 0.2061 0.9827 0.033 Uiso 1 1 calc R U
C20 C 0.4793(2) 0.19164(16) 0.83275(10) 0.0168(3) Uani 1 1 d . .
H20 H 0.4465 0.2340 0.7695 0.020 Uiso 1 1 calc R U
C21 C 0.3150(2) 0.26117(17) 0.88381(11) 0.0178(3) Uani 1 1 d . .
H21A H 0.1899 0.2608 0.8613 0.021 Uiso 1 1 calc R U
H21B H 0.3308 0.2090 0.9457 0.021 Uiso 1 1 calc R U
O1 O 0.18899(16) 0.72121(12) 0.74945(7) 0.0178(3) Uani 1 1 d . .
O2 O 0.57682(18) 0.60551(12) 0.91345(7) 0.0178(3) Uani 1 1 d . .
O3 O -0.01560(16) 0.48046(12) 0.90286(7) 0.0187(3) Uani 1 1 d . .
O4 O 0.64219(16) 0.36578(11) 0.82845(7) 0.0175(3) Uani 1 1 d . .
Cl1 Cl 0.56713(8) 0.70831(6) 0.41144(3) 0.03872(15) Uani 1 1 d . .
Cl2 Cl -0.07058(6) 0.77310(4) 0.89980(3) 0.02037(12) Uani 1 1 d . .
Cl3 Cl 0.50119(6) 0.00768(4) 0.85525(3) 0.02278(12) Uani 1 1 d . .
H2 H 0.690(4) 0.581(2) 0.9070(15) 0.041(7) Uiso 1 1 d . .

loop_
_atom_site_aniso_label
_atom_site_aniso_U_11
_atom_site_aniso_U_22
_atom_site_aniso_U_33
_atom_site_aniso_U_23
_atom_site_aniso_U_13
_atom_site_aniso_U_12
C1 0.0252(10) 0.0353(11) 0.0224(9) -0.0086(8) 0.0075(7) -0.0069(8)
C2 0.0200(9) 0.0291(10) 0.0172(8) -0.0036(7) 0.0017(7) -0.0096(8)
C3 0.0233(9) 0.0340(10) 0.0221(9) -0.0001(8) 0.0011(7) -0.0140(8)
C4 0.0303(10) 0.0380(11) 0.0137(8) -0.0054(7) 0.0045(7) -0.0169(9)
C5 0.0282(10) 0.0360(11) 0.0184(9) -0.0011(8) -0.0044(7) -0.0157(9)
C6 0.0208(9) 0.0269(9) 0.0214(9) -0.0006(7) -0.0046(7) -0.0092(8)
C7 0.0181(9) 0.0217(9) 0.0165(8) 0.0009(7) -0.0006(7) -0.0091(7)
C8 0.0236(10) 0.0200(9) 0.0231(9) -0.0003(7) -0.0004(7) -0.0058(7)
C9 0.0170(8) 0.0195(8) 0.0170(8) -0.0028(6) 0.0010(6) -0.0082(7)
C10 0.0139(8) 0.0178(8) 0.0181(8) -0.0031(6) 0.0001(6) -0.0057(7)
C11 0.0131(8) 0.0175(8) 0.0157(8) -0.0039(6) -0.0008(6) -0.0058(7)
C12 0.0165(8) 0.0152(8) 0.0159(8) -0.0027(6) -0.0011(6) -0.0049(7)
C13 0.0121(8) 0.0159(8) 0.0184(8) -0.0045(6) 0.0010(6) -0.0012(6)
C14 0.0163(8) 0.0170(8) 0.0114(7) -0.0008(6) -0.0006(6) -0.0047(7)
C15 0.0147(8) 0.0176(8) 0.0148(8) -0.0037(6) -0.0005(6) -0.0053(7)
C16 0.0133(8) 0.0172(8) 0.0130(7) -0.0039(6) -0.0013(6) -0.0018(6)
C17 0.0160(8) 0.0122(8) 0.0211(8) -0.0038(6) 0.0005(7) -0.0028(6)
C18 0.0183(9) 0.0216(9) 0.0295(9) -0.0089(7) 0.0059(7) -0.0043(7)
C19 0.0203(9) 0.0208(9) 0.0233(9) -0.0054(7) -0.0036(7) -0.0047(7)
C20 0.0175(8) 0.0143(8) 0.0181(8) -0.0036(6) 0.0000(6) -0.0043(7)
C21 0.0148(8) 0.0171(8) 0.0217(8) -0.0049(7) 0.0020(7) -0.0054(7)
O1 0.0140(6) 0.0215(6) 0.0166(6) -0.0016(5) -0.0012(4) -0.0058(5)
O2 0.0135(6) 0.0237(6) 0.0170(6) -0.0065(5) -0.0004(5) -0.0051(5)
O3 0.0131(6) 0.0202(6) 0.0224(6) -0.0041(5) 0.0015(5) -0.0054(5)
O4 0.0129(6) 0.0145(6) 0.0242(6) -0.0050(5) 0.0038(5) -0.0028(5)
Cl1 0.0416(3) 0.0617(4) 0.0167(2) -0.0080(2) 0.0054(2) -0.0232(3)
Cl2 0.0149(2) 0.0176(2) 0.0263(2) -0.00580(16) 0.00306(16) -0.00133(16)
Cl3 0.0212(2) 0.0175(2) 0.0319(2) -0.01010(17) 0.00152(17) -0.00589(17)

loop_
_atom_type_symbol
_atom_type_description
_atom_type_scat_dispersion_real
_atom_type_scat_dispersion_imag
_atom_type_scat_source
C C 0.0033 0.0016 'International Tables Vol C Tables 4.2.6.8 and 6.1.1.4'
H H 0.0000 0.0000 'International Tables Vol C Tables 4.2.6.8 and 6.1.1.4'
O O 0.0106 0.0060 'International Tables Vol C Tables 4.2.6.8 and 6.1.1.4'
Cl Cl 0.1484 0.1585 'International Tables Vol C Tables 4.2.6.8 and 6.1.1.4'

loop_
_geom_angle_atom_site_label_1
_geom_angle_atom_site_label_2
_geom_angle_atom_site_label_3
_geom_angle
C2 C1 H1A 109.5
C2 C1 H1B 109.5
H1A C1 H1B 109.5
C2 C1 H1C 109.5
H1A C1 H1C 109.5
H1B C1 H1C 109.5
C3 C2 C1 108.80(15)
C3 C2 C4 112.23(14)
C1 C2 C4 109.04(15)
C3 C2 C9 113.08(14)
C1 C2 C9 108.64(14)
C4 C2 C9 104.90(13)
C2 C3 H3A 109.5
C2 C3 H3B 109.5
H3A C3 H3B 109.5
C2 C3 H3C 109.5
H3A C3 H3C 109.5
H3B C3 H3C 109.5
C5 C4 C2 115.26(15)
C5 C4 Cl1 108.48(12)
C2 C4 Cl1 110.99(12)
C5 C4 H4 107.3
C2 C4 H4 107.3
Cl1 C4 H4 107.3
C4 C5 C6 110.11(15)
C4 C5 H5A 109.6
C6 C5 H5A 109.6
C4 C5 H5B 109.6
C6 C5 H5B 109.6
H5A C5 H5B 108.2
C7 C6 C5 112.03(14)
C7 C6 H6A 109.2
C5 C6 H6A 109.2
C7 C6 H6B 109.2
C5 C6 H6B 109.2
H6A C6 H6B 107.9
O1 C7 C6 104.37(13)
O1 C7 C8 108.75(13)
C6 C7 C8 109.68(14)
O1 C7 C9 106.16(12)
C6 C7 C9 109.50(14)
C8 C7 C9 117.52(14)
C7 C8 H8A 109.5
C7 C8 H8B 109.5
H8A C8 H8B 109.5
C7 C8 H8C 109.5
H8A C8 H8C 109.5
H8B C8 H8C 109.5
C10 C9 C7 109.62(13)
C10 C9 C2 114.86(13)
C7 C9 C2 116.05(13)
C10 C9 H9 105.0
C7 C9 H9 105.0
C2 C9 H9 105.0
C9 C10 C11 110.13(13)
C9 C10 H10A 109.6
C11 C10 H10A 109.6
C9 C10 H10B 109.6
C11 C10 H10B 109.6
H10A C10 H10B 108.1
O2 C11 C16 108.59(12)
O2 C11 C10 111.05(12)
C16 C11 C10 111.68(13)
O2 C11 C12 106.23(12)
C16 C11 C12 109.73(13)
C10 C11 C12 109.41(13)
O1 C12 C13 106.55(12)
O1 C12 C11 111.76(13)
C13 C12 C11 110.06(13)
O1 C12 H12 109.5
C13 C12 H12 109.5
C11 C12 H12 109.5
C14 C13 C12 110.62(13)
C14 C13 Cl2 111.08(11)
C12 C13 Cl2 110.78(11)
C14 C13 H13 108.1
C12 C13 H13 108.1
Cl2 C13 H13 108.1
O3 C14 C15 121.89(14)
O3 C14 C13 122.94(14)
C15 C14 C13 115.10(13)
C16 C15 C14 120.57(14)
C16 C15 C21 121.48(15)
C14 C15 C21 117.89(14)
C15 C16 O4 123.78(14)
C15 C16 C11 125.08(14)
O4 C16 C11 111.14(13)
O4 C17 C19 107.55(13)
O4 C17 C18 103.64(13)
C19 C17 C18 112.57(14)
O4 C17 C20 106.20(12)
C19 C17 C20 114.10(14)
C18 C17 C20 111.91(14)
C17 C18 H18A 109.5
C17 C18 H18B 109.5
H18A C18 H18B 109.5
C17 C18 H18C 109.5
H18A C18 H18C 109.5
H18B C18 H18C 109.5
C17 C19 H19A 109.5
C17 C19 H19B 109.5
H19A C19 H19B 109.5
C17 C19 H19C 109.5
H19A C19 H19C 109.5
H19B C19 H19C 109.5
C21 C20 C17 112.41(13)
C21 C20 Cl3 109.27(11)
C17 C20 Cl3 110.44(11)
C21 C20 H20 108.2
C17 C20 H20 108.2
Cl3 C20 H20 108.2
C15 C21 C20 108.91(13)
C15 C21 H21A 109.9
C20 C21 H21A 109.9
C15 C21 H21B 109.9
C20 C21 H21B 109.9
H21A C21 H21B 108.3
C12 O1 C7 114.87(12)
C11 O2 H2 106.2(17)
C16 O4 C17 119.24(12)

loop_
_geom_bond_atom_site_label_1
_geom_bond_atom_site_label_2
_geom_bond_distance
C1 C2 1.537(3)
C1 H1A 0.9800
C1 H1B 0.9800
C1 H1C 0.9800
C2 C3 1.527(3)
C2 C4 1.543(2)
C2 C9 1.560(2)
C3 H3A 0.9800
C3 H3B 0.9800
C3 H3C 0.9800
C4 C5 1.515(3)
C4 Cl1 1.8196(17)
C4 H4 1.0000
C5 C6 1.531(2)
C5 H5A 0.9900
C5 H5B 0.9900
C6 C7 1.520(2)
C6 H6A 0.9900
C6 H6B 0.9900
C7 O1 1.4511(19)
C7 C8 1.537(2)
C7 C9 1.543(2)
C8 H8A 0.9800
C8 H8B 0.9800
C8 H8C 0.9800
C9 C10 1.527(2)
C9 H9 1.0000
C10 C11 1.531(2)
C10 H10A 0.9900
C10 H10B 0.9900
C11 O2 1.4255(19)
C11 C16 1.524(2)
C11 C12 1.533(2)
C12 O1 1.4238(19)
C12 C13 1.519(2)
C12 H12 1.0000
C13 C14 1.518(2)
C13 Cl2 1.7779(16)
C13 H13 1.0000
C14 O3 1.2259(19)
C14 C15 1.457(2)
C15 C16 1.350(2)
C15 C21 1.504(2)
C16 O4 1.3518(19)
C17 O4 1.4720(19)
C17 C19 1.517(2)
C17 C18 1.517(2)
C17 C20 1.538(2)
C18 H18A 0.9800
C18 H18B 0.9800
C18 H18C 0.9800
C19 H19A 0.9800
C19 H19B 0.9800
C19 H19C 0.9800
C20 C21 1.512(2)
C20 Cl3 1.7986(16)
C20 H20 1.0000
C21 H21A 0.9900
C21 H21B 0.9900
O2 H2 0.79(3)
